data_6000150
loop_
_publ_author_name
'Schluter, J.'
'Klaska, K. H.'
'Gebhard, G.'

_publ_section_title
;
 Belloite, Cu(OH)Cl, a new mineral from Sierra Gorda, Antofagasta,
 Chile
;
_journal_name_full 'Neues Jahrbuch Fur Mineralogie-Monatshefte'
_journal_page_first 67
_journal_page_last 73
_journal_year 2000
_chemical_formula_structural Cu(OH)Cl
_chemical_formula_sum 'Cl Cu H O'
_chemical_name_mineral Belloite
_space_group_name_H-M_alt 'P 1 21/a 1'
_cell_angle_alpha 90.000
_cell_angle_beta 115.000
_cell_angle_gamma 90.000
_cell_length_a 5.5520
_cell_length_b 6.6680
_cell_length_c 6.1240
_cell_volume 205.47
_cod_database_code 6000150

loop_
_atom_site_label
_atom_site_fract_x
_atom_site_fract_y
_atom_site_fract_z
? ? ? ?
